data_7050106
loop_
_publ_author_name
'Cai, Ping'
'Li, Ming-xue'
'Duan, Chun-Ying'
'Lu, Feng'
'Guo, Dong'
'Meng, Qing-Jin'

_publ_section_title
;
 Syntheses, crystal structure and electrochemical properties of
 dinuclear ruthenium complexes containing saturated and unsaturated
 spacers
;
_journal_issue 8
_journal_name_full 'New Journal of Chemistry'
_journal_page_first 1011
_journal_paper_doi 10.1039/b502656c
_journal_volume 29
_journal_year 2005
_chemical_formula_sum 'C27 H26 N4 O3'
_chemical_formula_weight 454.52
_chemical_name_systematic
;
?
;
_space_group_IT_number 14
_symmetry_cell_setting monoclinic
_symmetry_space_group_name_Hall '-P 2ybc'
_symmetry_space_group_name_H-M 'P 1 21/c 1'
_atom_sites_solution_hydrogens geom
_atom_sites_solution_primary direct
_atom_sites_solution_secondary difmap
_audit_creation_method SHELXL-97
_cell_angle_alpha 90.00
_cell_angle_beta 108.357(4)
_cell_angle_gamma 90.00
_cell_formula_units_Z 2
_cell_length_a 13.477(3)
_cell_length_b 4.9491(9)
_cell_length_c 18.952(4)
_cell_measurement_reflns_used 986
_cell_measurement_temperature 293(2)
_cell_measurement_theta_max 22.15
_cell_measurement_theta_min 2.76
_cell_volume 1199.8(4)
_computing_cell_refinement 'Bruker SMART'
_computing_data_collection 'Bruker SMART'
_computing_data_reduction 'Bruker SAINT'
_computing_molecular_graphics 'Bruker SHELXTL'
_computing_publication_material 'Bruker SHELXTL'
_computing_structure_refinement 'Bruker SHELXTL'
_computing_structure_solution 'Bruker SHELXTL'
_diffrn_ambient_temperature 293(2)
_diffrn_measured_fraction_theta_full 0.963
_diffrn_measured_fraction_theta_max 0.963
_diffrn_measurement_device_type 'CCD area detector'
_diffrn_measurement_method 'phi and omega scans'
_diffrn_radiation_monochromator graphite
_diffrn_radiation_source 'fine-focus sealed tube'
_diffrn_radiation_type MoK\a
_diffrn_radiation_wavelength 0.71073
_diffrn_reflns_av_R_equivalents 0.0535
_diffrn_reflns_av_sigmaI/netI 0.0702
_diffrn_reflns_limit_h_max 16
_diffrn_reflns_limit_h_min -14
_diffrn_reflns_limit_k_max 5
_diffrn_reflns_limit_k_min -5
_diffrn_reflns_limit_l_max 19
_diffrn_reflns_limit_l_min -22
_diffrn_reflns_number 5043
_diffrn_reflns_theta_full 24.99
_diffrn_reflns_theta_max 24.99
_diffrn_reflns_theta_min 2.26
_exptl_absorpt_coefficient_mu 0.084
_exptl_absorpt_correction_type none
_exptl_crystal_colour pale-yellow
_exptl_crystal_density_diffrn 1.258
_exptl_crystal_density_method 'not measured'
_exptl_crystal_description prism
_exptl_crystal_F_000 480
_exptl_crystal_size_max 0.40
_exptl_crystal_size_mid 0.15
_exptl_crystal_size_min 0.15
_refine_diff_density_max 0.401
_refine_diff_density_min -0.172
_refine_diff_density_rms 0.055
_refine_ls_extinction_method none
_refine_ls_goodness_of_fit_ref 1.015
_refine_ls_hydrogen_treatment mixed
_refine_ls_matrix_type full
_refine_ls_number_parameters 164
_refine_ls_number_reflns 2029
_refine_ls_number_restraints 7
_refine_ls_restrained_S_all 1.022
_refine_ls_R_factor_all 0.1079
_refine_ls_R_factor_gt 0.0615
_refine_ls_shift/su_max 0.000
_refine_ls_shift/su_mean 0.000
_refine_ls_structure_factor_coef Fsqd
_refine_ls_weighting_details 'calc w=1/[\s^2^(Fo^2^)+(0.0850P)^2^+0.0000P] where P=(Fo^2^+2Fc^2^)/3'
_refine_ls_weighting_scheme calc
_refine_ls_wR_factor_gt 0.1608
_refine_ls_wR_factor_ref 0.1778
_reflns_number_gt 1071
_reflns_number_total 2029
_reflns_threshold_expression >2sigma(I)
_cod_data_source_file b502656c.txt
_cod_data_source_block ligand-BL6
_cod_depositor_comments
;
The following automatic conversions were performed:
'_symmetry_cell_setting' value 'Monoclinic' changed to 'monoclinic'
according to '/home/saulius/struct/CIF-dictionaries/cif_core.dic'
dictionary named 'cif_core.dic' version 2.4.1 from 2010-06-29.

Automatic conversion script
Id: cif_fix_enum 1527 2010-12-29 10:47:43Z saulius 
;
_cod_original_cell_volume 1199.7(4)
_cod_original_sg_symbol_H-M 'P2(1)/c '
_cod_database_code 7050106

loop_
_symmetry_equiv_pos_as_xyz
'x, y, z'
'-x, y+1/2, -z+1/2'
'-x, -y, -z'
'x, -y-1/2, z-1/2'

loop_
_atom_site_label
_atom_site_type_symbol
_atom_site_fract_x
_atom_site_fract_y
_atom_site_fract_z
_atom_site_U_iso_or_equiv
_atom_site_adp_type
_atom_site_occupancy
_atom_site_symmetry_multiplicity
_atom_site_calc_flag
_atom_site_refinement_flags
_atom_site_disorder_assembly
_atom_site_disorder_group
O1 O 0.40774(12) 0.7536(3) 0.00844(8) 0.0505(5) Uani 1 1 d . . .
C2 C 0.38824(16) 0.5826(5) 0.05922(12) 0.0405(6) Uani 1 1 d . . .
C3 C 0.50084(18) 0.9097(5) 0.03195(12) 0.0460(6) Uani 1 1 d . . .
H3A H 0.5618 0.7930 0.0445 0.055 Uiso 1 1 calc R . .
H3B H 0.5030 1.0163 0.0753 0.055 Uiso 1 1 calc R . .
N2 N 0.31141(14) 0.0452(4) 0.20475(11) 0.0500(6) Uani 1 1 d . . .
C5 C 0.42590(17) 0.3580(5) 0.17541(12) 0.0447(7) Uani 1 1 d . . .
H5A H 0.4709 0.3309 0.2234 0.054 Uiso 1 1 calc R . .
C6 C 0.33401(17) 0.2193(5) 0.15274(12) 0.0422(6) Uani 1 1 d . . .
N1 N 0.12801(15) -0.4706(4) 0.20170(11) 0.0556(6) Uani 1 1 d . . .
C8 C 0.24079(18) -0.1295(5) 0.18350(13) 0.0526(7) Uani 1 1 d . . .
H8A H 0.2069 -0.1466 0.1327 0.063 Uiso 1 1 calc R . .
C9 C 0.20873(17) -0.3079(5) 0.23391(12) 0.0456(7) Uani 1 1 d . . .
C10 C 0.45429(17) 0.5374(5) 0.12951(12) 0.0430(6) Uani 1 1 d . . .
H10A H 0.5181 0.6272 0.1463 0.052 Uiso 1 1 calc R . .
C11 C 0.29452(19) 0.4488(5) 0.03574(13) 0.0525(7) Uani 1 1 d . . .
H11A H 0.2490 0.4795 -0.0119 0.063 Uiso 1 1 calc R . .
C12 C 0.26711(18) 0.2702(5) 0.08173(13) 0.0538(7) Uani 1 1 d . . .
H12A H 0.2030 0.1821 0.0651 0.065 Uiso 1 1 calc R . .
C13 C 0.0950(2) -0.6376(6) 0.24496(14) 0.0604(8) Uani 1 1 d . . .
H13A H 0.0391 -0.7519 0.2228 0.073 Uiso 1 1 calc R . .
C14 C 0.1398(2) -0.6481(6) 0.32051(15) 0.0641(8) Uani 1 1 d . . .
H14A H 0.1151 -0.7681 0.3489 0.077 Uiso 1 1 calc R . .
C15 C 0.25682(19) -0.3075(6) 0.30999(14) 0.0571(8) Uani 1 1 d . . .
H15A H 0.3127 -0.1920 0.3313 0.069 Uiso 1 1 calc R . .
C16 C 0.2218(2) -0.4780(6) 0.35372(15) 0.0642(8) Uani 1 1 d . . .
H16A H 0.2530 -0.4790 0.4050 0.077 Uiso 1 1 calc R . .
O2 O -0.0226(3) -0.5744(18) 0.0577(3) 0.265(6) Uani 0.50 1 d PDU . .
H2A H -0.0253 -0.6119 0.1009 0.318 Uiso 0.50 1 d PR . .
C17 C -0.0041(5) -0.270(2) 0.0540(4) 0.262(7) Uani 0.50 1 d PDU . .
H17A H 0.0520 -0.2153 0.0970 0.315 Uiso 0.50 1 calc PR . .
H17B H -0.0666 -0.1739 0.0526 0.315 Uiso 0.50 1 calc PR . .
H17C H 0.0138 -0.2296 0.0100 0.315 Uiso 0.50 1 calc PR . .

loop_
_atom_site_aniso_label
_atom_site_aniso_U_11
_atom_site_aniso_U_22
_atom_site_aniso_U_33
_atom_site_aniso_U_23
_atom_site_aniso_U_13
_atom_site_aniso_U_12
O1 0.0550(9) 0.0493(10) 0.0455(9) 0.0059(8) 0.0136(7) -0.0104(8)
C2 0.0450(12) 0.0385(14) 0.0390(12) 0.0021(11) 0.0143(10) -0.0002(12)
C3 0.0602(14) 0.0376(15) 0.0428(13) -0.0019(11) 0.0199(11) -0.0025(13)
N2 0.0468(10) 0.0455(13) 0.0578(12) 0.0095(10) 0.0165(9) 0.0003(10)
C5 0.0512(13) 0.0421(15) 0.0390(13) 0.0010(12) 0.0117(10) 0.0022(12)
C6 0.0456(13) 0.0382(14) 0.0448(13) 0.0033(11) 0.0172(10) 0.0026(12)
N1 0.0578(12) 0.0517(14) 0.0589(12) -0.0025(11) 0.0207(10) -0.0069(12)
C8 0.0616(15) 0.0460(16) 0.0523(15) -0.0002(13) 0.0210(12) 0.0020(14)
C9 0.0452(13) 0.0401(15) 0.0541(14) 0.0017(12) 0.0195(11) 0.0016(12)
C10 0.0488(12) 0.0365(14) 0.0435(13) -0.0028(11) 0.0144(11) -0.0038(12)
C11 0.0521(13) 0.0572(17) 0.0429(14) 0.0059(13) 0.0072(11) -0.0048(14)
C12 0.0466(13) 0.0539(17) 0.0593(15) 0.0070(14) 0.0143(12) -0.0077(13)
C13 0.0633(15) 0.0553(17) 0.0663(17) 0.0015(15) 0.0255(13) -0.0100(15)
C14 0.0661(16) 0.0566(18) 0.0748(18) 0.0160(15) 0.0296(14) -0.0010(15)
C15 0.0525(15) 0.0571(18) 0.0584(16) 0.0070(14) 0.0126(12) -0.0089(14)
C16 0.0662(16) 0.066(2) 0.0573(16) 0.0123(15) 0.0142(13) -0.0028(16)
O2 0.043(3) 0.683(18) 0.055(3) -0.021(7) -0.007(2) -0.047(6)
C17 0.027(4) 0.65(2) 0.110(5) -0.199(9) 0.019(3) -0.072(7)

loop_
_atom_type_symbol
_atom_type_description
_atom_type_scat_dispersion_real
_atom_type_scat_dispersion_imag
_atom_type_scat_source
C C 0.0033 0.0016 'International Tables Vol C Tables 4.2.6.8 and 6.1.1.4'
H H 0.0000 0.0000 'International Tables Vol C Tables 4.2.6.8 and 6.1.1.4'
N N 0.0061 0.0033 'International Tables Vol C Tables 4.2.6.8 and 6.1.1.4'
O O 0.0106 0.0060 'International Tables Vol C Tables 4.2.6.8 and 6.1.1.4'

loop_
_geom_angle_atom_site_label_1
_geom_angle_atom_site_label_2
_geom_angle_atom_site_label_3
_geom_angle
_geom_angle_site_symmetry_1
_geom_angle_site_symmetry_3
_geom_angle_publ_flag
C2 O1 C3 117.53(16) . . ?
C10 C2 O1 125.2(2) . . ?
C10 C2 C11 119.2(2) . . ?
O1 C2 C11 115.61(19) . . ?
O1 C3 C3 106.5(2) . 3_675 ?
O1 C3 H3A 110.4 . . ?
C3 C3 H3A 110.4 3_675 . ?
O1 C3 H3B 110.4 . . ?
C3 C3 H3B 110.4 3_675 . ?
H3A C3 H3B 108.6 . . ?
C8 N2 C6 120.3(2) . . ?
C6 C5 C10 122.1(2) . . ?
C6 C5 H5A 119.0 . . ?
C10 C5 H5A 119.0 . . ?
C5 C6 C12 117.6(2) . . ?
C5 C6 N2 117.5(2) . . ?
C12 C6 N2 124.8(2) . . ?
C13 N1 C9 118.2(2) . . ?
N2 C8 C9 123.8(2) . . ?
N2 C8 H8A 118.1 . . ?
C9 C8 H8A 118.1 . . ?
N1 C9 C15 121.6(2) . . ?
N1 C9 C8 115.5(2) . . ?
C15 C9 C8 122.9(2) . . ?
C2 C10 C5 119.7(2) . . ?
C2 C10 H10A 120.2 . . ?
C5 C10 H10A 120.2 . . ?
C2 C11 C12 120.7(2) . . ?
C2 C11 H11A 119.7 . . ?
C12 C11 H11A 119.7 . . ?
C11 C12 C6 120.7(2) . . ?
C11 C12 H12A 119.6 . . ?
C6 C12 H12A 119.6 . . ?
N1 C13 C14 122.9(2) . . ?
N1 C13 H13A 118.5 . . ?
C14 C13 H13A 118.5 . . ?
C13 C14 C16 118.8(3) . . ?
C13 C14 H14A 120.6 . . ?
C16 C14 H14A 120.6 . . ?
C16 C15 C9 119.6(2) . . ?
C16 C15 H15A 120.2 . . ?
C9 C15 H15A 120.2 . . ?
C15 C16 C14 118.8(3) . . ?
C15 C16 H16A 120.6 . . ?
C14 C16 H16A 120.6 . . ?
C17 O2 H2A 108.4 . . ?
O2 C17 H17A 109.5 . . ?
O2 C17 H17B 109.5 . . ?
H17A C17 H17B 109.5 . . ?
O2 C17 H17C 109.5 . . ?
H17A C17 H17C 109.5 . . ?
H17B C17 H17C 109.5 . . ?

loop_
_geom_bond_atom_site_label_1
_geom_bond_atom_site_label_2
_geom_bond_distance
_geom_bond_site_symmetry_2
_geom_bond_publ_flag
O1 C2 1.368(3) . ?
O1 C3 1.420(3) . ?
C2 C10 1.368(3) . ?
C2 C11 1.370(3) . ?
C3 C3 1.500(4) 3_675 ?
C3 H3A 0.9700 . ?
C3 H3B 0.9700 . ?
N2 C8 1.255(3) . ?
N2 C6 1.413(3) . ?
C5 C6 1.362(3) . ?
C5 C10 1.379(3) . ?
C5 H5A 0.9300 . ?
C6 C12 1.387(3) . ?
N1 C13 1.335(3) . ?
N1 C9 1.336(3) . ?
C8 C9 1.462(3) . ?
C8 H8A 0.9300 . ?
C9 C15 1.382(3) . ?
C10 H10A 0.9300 . ?
C11 C12 1.371(3) . ?
C11 H11A 0.9300 . ?
C12 H12A 0.9300 . ?
C13 C14 1.368(3) . ?
C13 H13A 0.9300 . ?
C14 C16 1.374(3) . ?
C14 H14A 0.9300 . ?
C15 C16 1.367(4) . ?
C15 H15A 0.9300 . ?
C16 H16A 0.9300 . ?
O2 C17 1.533(9) . ?
O2 H2A 0.8500 . ?
C17 H17A 0.9600 . ?
C17 H17B 0.9600 . ?
C17 H17C 0.9600 . ?
